data_7110539
loop_
_publ_author_name
'Yam, Vivian Wing-Wah'
'Chong, Samuel Hung-Fai'
'Wong, Keith Man-Chung'
'Cheung, Kung-Kai'

_publ_contact_author
;
    ENTER NAME
 ENTER ADDRESS
;
_publ_section_title
;
 Synthesis and luminescence behaviour of mixed-metal rhenium(I)--copper(I)
 and --silver(I) alkynyl complexes. X-Ray crystal structures of
 [{\h2-Re(CO)3(bpy)(C&#xE007;CPh)}2Cu]PF6 and
 [{\h2-Re(CO)3(bpy)(C&#xE007;CPh)}2Ag]PF6
;
_journal_issue 11
_journal_name_full 'Chemical Communications'
_journal_page_first 1013
_journal_paper_doi 10.1039/a902273b
_journal_year 1999
_chemical_formula_sum 'C43 H28 Cl2 Cu F6 N4 O6 P Re2'
_chemical_formula_weight 1348.55
_space_group_IT_number 2
_symmetry_cell_setting triclinic
_symmetry_Int_Tables_number 2
_symmetry_space_group_name_Hall '-P 1'
_symmetry_space_group_name_H-M 'P -1'
_audit_creation_date 'Tue Feb 23 17:28:33 1999'
_audit_creation_method 'from TEXRAY.INF file'
_cell_angle_alpha 81.432(7)
_cell_angle_beta 82.688(7)
_cell_angle_gamma 88.139(7)
_cell_formula_units_Z 4
_cell_length_a 10.806(1)
_cell_length_b 17.408(2)
_cell_length_c 25.199(2)
_cell_measurement_reflns_used 25
_cell_measurement_temperature 301.2
_cell_measurement_theta_max 33.4
_cell_measurement_theta_min 30.1
_cell_volume 4648.7(8)
_computing_cell_refinement 'MSC/AFC Diffractometer Control'
_computing_data_collection 'MSC/AFC Diffractometer Control'
_computing_data_reduction teXsan
_computing_publication_material teXsan
_computing_structure_refinement teXsan
_computing_structure_solution 'DIRDIF92 (PATTY)'
_diffrn_ambient_temperature 301.2
_diffrn_measurement_device AFC7R
_diffrn_measurement_method 'omega scans with profile analysis'
_diffrn_orient_matrix_UB_11 0.00552
_diffrn_orient_matrix_UB_12 -0.04536
_diffrn_orient_matrix_UB_13 -0.02036
_diffrn_orient_matrix_UB_21 -0.01112
_diffrn_orient_matrix_UB_22 -0.03622
_diffrn_orient_matrix_UB_23 0.03495
_diffrn_orient_matrix_UB_31 0.09248
_diffrn_orient_matrix_UB_32 -0.00246
_diffrn_orient_matrix_UB_33 0.00036
_diffrn_radiation_monochromator graphite
_diffrn_radiation_source 'X-ray tube'
_diffrn_radiation_type MoKalpha
_diffrn_radiation_wavelength 0.7107
_diffrn_reflns_av_R_equivalents 0.0205
_diffrn_reflns_limit_h_max 12
_diffrn_reflns_limit_h_min -12
_diffrn_reflns_limit_k_max 20
_diffrn_reflns_limit_k_min 0
_diffrn_reflns_limit_l_max 29
_diffrn_reflns_limit_l_min -29
_diffrn_reflns_number 16929
_diffrn_reflns_theta_max 25.00
_diffrn_standards_decay_% -3.53
_diffrn_standards_interval_count 300
_diffrn_standards_number 3
_exptl_absorpt_coefficient_mu 5.874
_exptl_absorpt_correction_T_max 1.000
_exptl_absorpt_correction_T_min 0.770
_exptl_absorpt_correction_type empirical
_exptl_absorpt_process_details psi-scan
_exptl_crystal_colour colourlessprism
_exptl_crystal_density_diffrn 1.927
_exptl_crystal_density_meas 0.000
_exptl_crystal_description prism
_exptl_crystal_F_000 2576.00
_exptl_crystal_size_max 0.300
_exptl_crystal_size_mid 0.100
_exptl_crystal_size_min 0.070
_refine_diff_density_max 1.49
_refine_diff_density_min -0.84
_refine_ls_extinction_coef 0.22290
_refine_ls_extinction_method Zachariasen_type_2_Gaussian_isotropic
_refine_ls_goodness_of_fit_obs 1.456
_refine_ls_hydrogen_treatment noref
_refine_ls_matrix_type full
_refine_ls_number_parameters 1111
_refine_ls_number_reflns 10761
_refine_ls_number_restraints 0
_refine_ls_R_factor_obs 0.0324
_refine_ls_shift/esd_max 1.5530
_refine_ls_structure_factor_coef F
_refine_ls_weighting_scheme sigma
_refine_ls_wR_factor_obs 0.0448
_reflns_number_observed 10761
_reflns_number_total 16342
_reflns_observed_criterion 3.00
_cod_data_source_file 902273bsup1.cif
_cod_data_source_block 1
_cod_original_cell_volume 4648(1)
_cod_original_sg_symbol_H-M 'P -1       '
_cod_original_formula_sum 'C43 H28 Cl2 Cu F6 N4 O6 P Re2 '
_cod_database_code 7110539

loop_
_symmetry_equiv_pos_as_xyz
'   +x,   +y,   +z'
'   -x,   -y,   -z'

loop_
_atom_site_aniso_label
_atom_site_aniso_U_11
_atom_site_aniso_U_22
_atom_site_aniso_U_33
_atom_site_aniso_U_12
_atom_site_aniso_U_13
_atom_site_aniso_U_23
Re(1) 0.0450(2) 0.0496(2) 0.0418(2) 0.0005(1) -0.0048(1) -0.0056(1)
Re(2) 0.0422(2) 0.0549(2) 0.0472(2) -0.0050(1) -0.0038(1) -0.0033(2)
Re(3) 0.0374(2) 0.0480(2) 0.0534(2) -0.0034(1) -0.0063(1) -0.0071(1)
Re(4) 0.0401(2) 0.0734(2) 0.0589(2) 0.0028(2) -0.0027(2) -0.0219(2)
Cu(1) 0.0584(6) 0.0499(6) 0.0531(6) 0.0062(5) -0.0028(5) -0.0089(5)
Cu(2) 0.0443(6) 0.0720(7) 0.0624(7) -0.0032(5) -0.0015(5) -0.0170(6)
Cl(1) 0.170(4) 0.145(4) 0.164(4) 0.038(3) 0.002(3) -0.024(3)
Cl(2) 0.138(4) 0.42(1) 0.138(4) 0.062(6) 0.016(4) 0.028(6)
Cl(3) 0.115(3) 0.090(2) 0.156(3) -0.003(2) -0.012(2) -0.032(2)
Cl(4) 0.153(4) 0.213(6) 0.297(7) -0.099(4) 0.102(5) -0.144(5)
P(1) 0.084(2) 0.063(2) 0.066(2) -0.010(1) -0.020(1) -0.009(1)
P(2) 0.054(2) 0.101(2) 0.076(2) 0.004(1) -0.005(1) -0.027(2)
O(1) 0.051(4) 0.091(5) 0.084(5) 0.002(3) 0.002(3) -0.017(4)
O(2) 0.146(7) 0.052(4) 0.068(5) -0.003(4) -0.028(4) -0.012(3)
O(3) 0.097(6) 0.122(7) 0.056(5) 0.000(5) -0.017(4) 0.007(4)
O(4) 0.126(7) 0.087(5) 0.050(4) -0.017(4) -0.024(4) -0.009(4)
O(5) 0.058(4) 0.069(5) 0.122(6) 0.012(4) -0.018(4) -0.001(4)
O(6) 0.058(5) 0.149(8) 0.140(8) -0.044(5) 0.023(5) -0.020(6)
O(7) 0.102(6) 0.066(4) 0.063(4) -0.017(4) 0.010(4) -0.015(4)
O(8) 0.041(4) 0.123(7) 0.145(8) 0.007(4) -0.026(4) -0.021(6)
O(9) 0.116(6) 0.070(5) 0.069(5) -0.009(4) -0.021(4) 0.012(4)
O(10) 0.052(5) 0.20(1) 0.148(9) 0.019(6) -0.024(5) -0.058(8)
O(11) 0.127(8) 0.083(6) 0.116(7) 0.015(5) -0.019(6) 0.004(5)
O(12) 0.075(5) 0.123(7) 0.099(6) 0.014(4) -0.005(4) -0.067(5)
N(1) 0.047(4) 0.071(5) 0.040(4) 0.014(4) -0.008(3) -0.011(3)
N(2) 0.046(4) 0.046(4) 0.059(4) 0.002(3) -0.006(3) -0.008(3)
N(3) 0.047(4) 0.055(4) 0.045(4) -0.005(3) 0.005(3) -0.007(3)
N(4) 0.043(4) 0.047(4) 0.049(4) -0.008(3) 0.003(3) -0.002(3)
N(5) 0.043(4) 0.058(4) 0.051(4) -0.006(3) -0.011(3) -0.005(3)
N(6) 0.032(3) 0.049(4) 0.057(4) -0.003(3) -0.010(3) -0.003(3)
N(7) 0.045(4) 0.053(4) 0.046(4) -0.004(3) 0.004(3) -0.008(3)
N(8) 0.064(5) 0.074(5) 0.052(5) -0.026(4) 0.014(4) -0.019(4)
C(1) 0.047(5) 0.063(5) 0.055(5) -0.006(4) -0.011(4) -0.005(4)
C(2) 0.068(6) 0.064(6) 0.044(5) 0.008(5) -0.008(4) -0.005(4)
C(3) 0.055(5) 0.060(6) 0.063(6) -0.003(4) -0.007(5) -0.005(5)
C(4) 0.051(5) 0.049(5) 0.045(5) 0.002(4) -0.001(4) -0.007(4)
C(5) 0.058(5) 0.049(5) 0.059(6) 0.003(4) -0.009(4) -0.013(4)
C(6) 0.047(5) 0.048(5) 0.052(5) -0.001(4) -0.010(4) -0.007(4)
C(7) 0.050(5) 0.039(4) 0.050(5) -0.008(4) -0.004(4) -0.013(4)
C(8) 0.054(6) 0.065(6) 0.073(7) -0.009(4) -0.008(5) 0.002(5)
C(9) 0.049(5) 0.070(6) 0.068(6) -0.005(5) -0.019(5) 0.002(5)
C(10) 0.055(6) 0.083(7) 0.069(7) 0.003(5) -0.001(5) -0.011(5)
C(11) 0.063(6) 0.056(5) 0.048(5) 0.005(4) -0.008(4) -0.008(4)
C(12) 0.068(6) 0.114(9) 0.049(6) 0.003(6) -0.013(5) -0.014(6)
C(13) 0.14(1) 0.13(1) 0.078(9) -0.019(9) -0.055(9) -0.009(8)
C(14) 0.13(1) 0.13(1) 0.043(6) -0.007(9) 0.006(7) -0.032(7)
C(15) 0.14(1) 0.22(2) 0.075(9) 0.08(1) -0.009(9) -0.07(1)
C(16) 0.12(1) 0.18(1) 0.062(7) 0.065(10) -0.027(7) -0.040(8)
C(17) 0.041(4) 0.046(5) 0.052(5) -0.003(4) -0.003(4) -0.001(4)
C(18) 0.079(7) 0.066(6) 0.089(8) 0.006(5) 0.006(6) -0.026(6)
C(19) 0.077(8) 0.12(1) 0.094(9) 0.037(8) 0.005(7) -0.031(8)
C(20) 0.044(6) 0.13(1) 0.106(10) 0.001(7) 0.001(6) 0.008(8)
C(21) 0.060(7) 0.091(8) 0.12(1) -0.016(6) -0.035(7) 0.007(7)
C(22) 0.052(5) 0.071(6) 0.078(7) -0.009(5) -0.014(5) -0.010(5)
C(23) 0.065(6) 0.084(7) 0.071(7) 0.025(5) -0.022(5) -0.017(5)
C(24) 0.066(7) 0.118(10) 0.071(7) 0.042(7) -0.014(6) -0.023(7)
C(25) 0.043(6) 0.12(1) 0.086(8) 0.009(6) -0.002(5) -0.018(7)
C(26) 0.053(6) 0.100(8) 0.094(8) -0.003(6) -0.004(6) -0.020(7)
C(27) 0.057(5) 0.062(6) 0.056(5) 0.003(4) -0.008(4) -0.007(4)
C(28) 0.057(5) 0.061(5) 0.043(5) 0.002(4) -0.011(4) 0.002(4)
C(29) 0.081(7) 0.073(7) 0.070(7) -0.020(6) -0.013(5) -0.008(5)
C(30) 0.13(1) 0.053(6) 0.080(8) -0.022(7) -0.011(7) -0.018(5)
C(31) 0.091(8) 0.060(6) 0.082(8) -0.001(6) 0.002(6) -0.014(5)
C(32) 0.056(5) 0.055(5) 0.072(6) 0.009(4) 0.002(5) -0.004(5)
C(33) 0.063(6) 0.069(6) 0.066(6) -0.005(5) 0.012(5) -0.008(5)
C(34) 0.085(7) 0.088(8) 0.051(6) -0.007(6) 0.001(5) -0.024(5)
C(35) 0.090(8) 0.102(9) 0.055(6) -0.008(7) -0.012(6) -0.020(6)
C(36) 0.071(7) 0.082(7) 0.063(6) -0.001(5) -0.004(5) -0.005(5)
C(37) 0.042(5) 0.071(6) 0.048(5) -0.004(4) -0.002(4) -0.003(4)
C(38) 0.043(5) 0.055(5) 0.056(5) -0.001(4) -0.004(4) 0.001(4)
C(39) 0.061(6) 0.067(6) 0.073(7) -0.003(5) -0.015(5) 0.002(5)
C(40) 0.064(6) 0.055(6) 0.107(9) -0.010(5) -0.011(6) 0.008(6)
C(41) 0.065(6) 0.052(6) 0.084(7) 0.005(5) -0.003(5) -0.010(5)
C(42) 0.056(6) 0.070(6) 0.070(6) -0.014(5) -0.011(5) -0.008(5)
C(43) 0.057(5) 0.050(5) 0.048(5) -0.004(4) 0.000(4) 0.004(4)
C(44) 0.054(6) 0.062(6) 0.076(7) -0.005(4) -0.008(5) -0.009(5)
C(45) 0.057(5) 0.062(6) 0.053(5) 0.000(4) -0.012(4) -0.007(5)
C(46) 0.040(5) 0.061(6) 0.054(5) -0.008(4) 0.000(4) -0.013(4)
C(47) 0.048(5) 0.061(6) 0.053(5) -0.007(4) -0.005(4) -0.003(4)
C(48) 0.049(5) 0.055(5) 0.056(5) -0.005(4) 0.000(4) -0.009(4)
C(49) 0.040(5) 0.074(6) 0.060(6) 0.000(4) 0.001(4) -0.010(5)
C(50) 0.051(6) 0.14(1) 0.090(8) 0.008(6) -0.001(6) -0.051(8)
C(51) 0.070(7) 0.081(8) 0.085(8) 0.026(6) -0.026(6) -0.026(6)
C(52) 0.042(5) 0.100(8) 0.085(8) 0.010(5) -0.009(5) -0.029(7)
C(53) 0.064(6) 0.061(6) 0.047(5) -0.002(4) 0.005(4) -0.004(4)
C(54) 0.13(1) 0.073(8) 0.18(1) -0.042(8) -0.07(1) 0.052(9)
C(55) 0.19(2) 0.08(1) 0.17(2) -0.03(1) -0.07(1) 0.024(10)
C(56) 0.13(1) 0.12(1) 0.09(1) 0.04(1) 0.001(9) 0.040(9)
C(57) 0.082(9) 0.14(1) 0.15(1) 0.011(9) -0.010(9) 0.07(1)
C(58) 0.059(7) 0.093(8) 0.114(10) -0.003(6) -0.010(6) 0.020(7)
C(59) 0.064(6) 0.071(6) 0.057(6) -0.010(5) -0.003(5) -0.016(5)
C(60) 0.101(9) 0.15(1) 0.098(9) -0.062(9) 0.016(7) -0.061(9)
C(61) 0.14(1) 0.24(2) 0.13(1) -0.12(1) 0.03(1) -0.09(1)
C(62) 0.14(1) 0.18(2) 0.12(1) -0.05(1) -0.03(1) -0.07(1)
C(63) 0.15(1) 0.12(1) 0.068(8) -0.002(10) -0.001(8) -0.040(8)
C(64) 0.107(9) 0.091(8) 0.070(7) -0.029(7) 0.004(6) -0.024(6)
C(65) 0.065(6) 0.069(6) 0.062(6) -0.009(5) -0.027(5) -0.010(5)
C(66) 0.092(8) 0.080(7) 0.063(6) -0.024(6) -0.024(6) -0.009(5)
C(67) 0.100(9) 0.068(7) 0.072(7) -0.009(6) -0.006(6) -0.023(5)
C(68) 0.067(6) 0.065(6) 0.064(6) -0.002(5) 0.008(5) -0.015(5)
C(69) 0.063(6) 0.053(5) 0.047(5) -0.009(4) -0.005(4) -0.008(4)
C(70) 0.048(5) 0.045(5) 0.061(5) -0.003(4) -0.001(4) -0.005(4)
C(71) 0.041(5) 0.098(8) 0.088(8) 0.005(5) 0.003(5) -0.022(6)
C(72) 0.043(5) 0.081(7) 0.119(10) 0.002(5) -0.011(6) -0.009(7)
C(73) 0.046(6) 0.085(7) 0.110(9) -0.010(5) -0.029(6) -0.016(7)
C(74) 0.062(6) 0.074(6) 0.066(6) -0.008(5) -0.015(5) -0.017(5)
C(75) 0.050(5) 0.054(5) 0.059(5) -0.007(4) -0.002(4) -0.007(4)
C(76) 0.048(5) 0.064(6) 0.085(7) -0.008(4) -0.010(5) -0.004(5)
C(77) 0.052(6) 0.087(8) 0.109(9) 0.004(5) -0.026(6) -0.015(7)
C(78) 0.073(7) 0.053(6) 0.086(7) 0.004(5) -0.029(6) -0.005(5)
C(79) 0.054(5) 0.061(6) 0.050(5) -0.010(4) 0.000(4) -0.015(4)
C(80) 0.062(6) 0.069(6) 0.046(5) -0.007(5) -0.005(4) -0.017(4)
C(81) 0.104(9) 0.064(6) 0.064(6) -0.023(6) -0.009(6) -0.004(5)
C(82) 0.14(1) 0.084(8) 0.072(8) -0.036(9) -0.002(8) -0.007(6)
C(83) 0.11(1) 0.096(10) 0.102(10) -0.060(8) 0.030(8) -0.018(8)
C(84) 0.058(6) 0.13(1) 0.077(7) -0.026(6) 0.014(5) -0.036(7)
C(85) 0.11(1) 0.43(4) 0.13(2) 0.08(2) -0.01(1) 0.01(2)
C(86) 0.11(1) 0.10(1) 0.31(2) -0.039(9) 0.02(1) -0.07(1)

loop_
_atom_site_label
_atom_site_fract_x
_atom_site_fract_y
_atom_site_fract_z
_atom_site_U_iso_or_equiv
_atom_site_thermal_displace_type
Re(1) 0.28124(3) -0.03519(2) 0.28984(1) 0.0456 Uij
Re(2) 0.18886(3) -0.32567(2) 0.43080(1) 0.0486 Uij
Re(3) 0.42784(3) -0.13752(2) -0.06209(1) 0.0462 Uij
Re(4) 0.04343(3) -0.20815(2) 0.12495(2) 0.0566 Uij
Cu(1) 0.35789(10) -0.16733(6) 0.39575(4) 0.0542 Uij
Cu(2) 0.25091(10) -0.27352(7) 0.01957(5) 0.0592 Uij
Cl(1) 0.3749(5) 0.2187(3) 0.4718(2) 0.1625 Uij
Cl(2) 0.1194(5) 0.2056(5) 0.4549(2) 0.2430 Uij
Cl(3) 0.1892(4) 0.4107(2) 0.3256(2) 0.1191 Uij
Cl(4) -0.0222(5) 0.4739(4) 0.3863(3) 0.2189 Uij
P(1) 0.5587(3) 0.4920(2) 0.2748(1) 0.0697 Uij
P(2) -0.0612(3) 0.2382(2) 0.2528(1) 0.0761 Uij
F(1) 0.4448(6) 0.4850(4) 0.2424(3) 0.104(2) Uij
F(2) 0.5991(7) 0.5711(4) 0.2395(3) 0.110(2) Uij
F(3) 0.6446(8) 0.4482(5) 0.2317(3) 0.136(3) Uij
F(4) 0.6768(7) 0.4989(5) 0.3050(3) 0.126(3) Uij
F(5) 0.5219(8) 0.4108(5) 0.3079(4) 0.141(3) Uij
F(6) 0.4752(10) 0.5368(6) 0.3138(4) 0.177(4) Uij
F(7) -0.0171(7) 0.2363(4) 0.3111(3) 0.120(2) Uij
F(8) -0.1915(8) 0.2089(5) 0.2797(4) 0.144(3) Uij
F(9) -0.1143(9) 0.3231(6) 0.2576(4) 0.162(3) Uij
F(10) -0.1023(8) 0.2424(5) 0.1936(4) 0.137(3) Uij
F(11) 0.0673(10) 0.2764(6) 0.2259(4) 0.169(4) Uij
F(12) -0.004(1) 0.1599(7) 0.2473(4) 0.183(4) Uij
O(1) -0.0008(6) -0.0186(4) 0.3213(3) 0.0758 Uij
O(2) 0.2377(8) -0.2022(4) 0.2726(3) 0.0872 Uij
O(3) 0.2391(7) 0.0146(5) 0.1698(3) 0.0930 Uij
O(4) 0.1585(8) -0.3638(4) 0.3180(3) 0.0863 Uij
O(5) 0.0438(6) -0.1719(4) 0.4121(3) 0.0838 Uij
O(6) -0.0663(7) -0.4004(6) 0.4727(4) 0.1180 Uij
O(7) 0.3987(7) -0.0518(4) 0.0356(3) 0.0780 Uij
O(8) 0.1480(6) -0.1144(5) -0.0708(4) 0.1018 Uij
O(9) 0.4625(7) 0.0209(4) -0.1370(3) 0.0863 Uij
O(10) -0.2320(7) -0.1902(6) 0.1097(4) 0.1308 Uij
O(11) 0.0952(9) -0.0499(5) 0.0524(4) 0.1106 Uij
O(12) -0.0049(7) -0.1203(5) 0.2234(3) 0.0946 Uij
N(1) 0.4843(6) -0.0341(4) 0.2726(3) 0.0523 Uij
N(2) 0.3355(6) 0.0812(4) 0.2995(3) 0.0506 Uij
N(3) 0.2270(6) -0.3124(4) 0.5110(3) 0.0499 Uij
N(4) 0.2826(6) -0.4341(4) 0.4604(3) 0.0478 Uij
N(5) 0.4729(6) -0.2088(4) -0.1263(3) 0.0504 Uij
N(6) 0.6288(5) -0.1577(4) -0.0673(3) 0.0460 Uij
N(7) 0.2315(6) -0.2386(4) 0.1442(3) 0.0484 Uij
N(8) 0.0318(7) -0.3254(4) 0.1699(3) 0.0638 Uij
C(1) 0.1042(8) -0.0250(5) 0.3093(4) 0.0548 Uij
C(2) 0.2546(9) -0.1401(6) 0.2795(3) 0.0587 Uij
C(3) 0.2594(8) -0.0040(5) 0.2144(4) 0.0595 Uij
C(4) 0.3021(7) -0.0579(5) 0.3740(3) 0.0487 Uij
C(5) 0.3049(8) -0.0618(5) 0.4229(4) 0.0548 Uij
C(6) 0.4781(8) -0.2614(5) 0.3877(3) 0.0489 Uij
C(7) 0.3734(7) -0.2833(4) 0.4031(3) 0.0459 Uij
C(8) 0.1695(8) -0.3479(6) 0.3592(4) 0.0650 Uij
C(9) 0.1010(8) -0.2274(6) 0.4179(4) 0.0628 Uij
C(10) 0.0298(9) -0.3731(6) 0.4579(4) 0.0697 Uij
C(11) 0.2898(8) -0.0506(5) 0.4797(3) 0.0556 Uij
C(12) 0.3832(9) -0.0645(7) 0.5113(4) 0.0765 Uij
C(13) 0.363(1) -0.0508(8) 0.5656(5) 0.1097 Uij
C(14) 0.250(2) -0.0242(8) 0.5861(4) 0.1012 Uij
C(15) 0.160(2) -0.011(1) 0.5553(6) 0.1442 Uij
C(16) 0.178(1) -0.0240(9) 0.5029(5) 0.1183 Uij
C(17) 0.6115(7) -0.2564(4) 0.3673(3) 0.0472 Uij
C(18) 0.670(1) -0.3164(6) 0.3439(5) 0.0782 Uij
C(19) 0.798(1) -0.3100(8) 0.3248(5) 0.0980 Uij
C(20) 0.8633(10) -0.2499(9) 0.3291(5) 0.0954 Uij
C(21) 0.806(1) -0.1900(7) 0.3526(5) 0.0899 Uij
C(22) 0.6799(9) -0.1939(6) 0.3720(4) 0.0664 Uij
C(23) 0.5542(9) -0.0922(6) 0.2574(4) 0.0717 Uij
C(24) 0.684(1) -0.0891(8) 0.2442(4) 0.0845 Uij
C(25) 0.7381(9) -0.0209(8) 0.2477(5) 0.0850 Uij
C(26) 0.6685(9) 0.0412(7) 0.2643(5) 0.0820 Uij
C(27) 0.5402(8) 0.0328(5) 0.2772(4) 0.0584 Uij
C(28) 0.4569(8) 0.0946(5) 0.2950(3) 0.0541 Uij
C(29) 0.501(1) 0.1640(6) 0.3074(4) 0.0743 Uij
C(30) 0.416(1) 0.2185(6) 0.3229(5) 0.0854 Uij
C(31) 0.292(1) 0.2059(6) 0.3249(4) 0.0785 Uij
C(32) 0.2527(8) 0.1362(5) 0.3137(4) 0.0627 Uij
C(33) 0.2045(9) -0.2501(6) 0.5345(4) 0.0678 Uij
C(34) 0.2289(10) -0.2457(6) 0.5868(4) 0.0738 Uij
C(35) 0.283(1) -0.3081(7) 0.6147(4) 0.0813 Uij
C(36) 0.3112(9) -0.3728(6) 0.5912(4) 0.0729 Uij
C(37) 0.2803(7) -0.3760(5) 0.5398(3) 0.0549 Uij
C(38) 0.3062(7) -0.4441(5) 0.5120(4) 0.0523 Uij
C(39) 0.3494(9) -0.5144(6) 0.5368(4) 0.0677 Uij
C(40) 0.3717(9) -0.5730(6) 0.5067(5) 0.0774 Uij
C(41) 0.3544(9) -0.5634(5) 0.4536(4) 0.0676 Uij
C(42) 0.3085(8) -0.4939(6) 0.4319(4) 0.0652 Uij
C(43) 0.4080(8) -0.0831(5) -0.0015(4) 0.0531 Uij
C(44) 0.2509(9) -0.1242(5) -0.0658(4) 0.0641 Uij
C(45) 0.4504(8) -0.0388(5) -0.1094(4) 0.0571 Uij
C(46) 0.4263(7) -0.2462(5) -0.0102(3) 0.0519 Uij
C(47) 0.4363(8) -0.3083(5) 0.0168(3) 0.0545 Uij
C(48) 0.0727(8) -0.3071(5) 0.0196(4) 0.0537 Uij
C(49) 0.0730(8) -0.2691(5) 0.0568(4) 0.0585 Uij
C(50) -0.1280(10) -0.1950(8) 0.1139(5) 0.0900 Uij
C(51) 0.0756(10) -0.1088(7) 0.0798(5) 0.0764 Uij
C(52) 0.0125(8) -0.1537(7) 0.1886(5) 0.0739 Uij
C(53) 0.4805(9) -0.3810(5) 0.0466(3) 0.0586 Uij
C(54) 0.408(1) -0.4460(7) 0.0571(6) 0.1296 Uij
C(55) 0.452(2) -0.5145(9) 0.0861(7) 0.1483 Uij
C(56) 0.566(2) -0.5157(9) 0.1014(6) 0.1236 Uij
C(57) 0.637(1) -0.4537(10) 0.0903(7) 0.1341 Uij
C(58) 0.5941(10) -0.3845(7) 0.0641(5) 0.0926 Uij
C(59) 0.0311(9) -0.3521(5) -0.0178(4) 0.0632 Uij
C(60) -0.079(1) -0.3890(9) -0.0051(5) 0.1146 Uij
C(61) -0.125(2) -0.434(1) -0.0371(7) 0.1644 Uij
C(62) -0.061(2) -0.441(1) -0.0866(7) 0.1405 Uij
C(63) 0.053(2) -0.4075(8) -0.1000(5) 0.1111 Uij
C(64) 0.101(1) -0.3626(7) -0.0662(4) 0.0887 Uij
C(65) 0.3874(9) -0.2347(5) -0.1538(4) 0.0634 Uij
C(66) 0.417(1) -0.2864(6) -0.1905(4) 0.0766 Uij
C(67) 0.538(1) -0.3125(6) -0.1988(4) 0.0785 Uij
C(68) 0.6246(9) -0.2831(5) -0.1725(4) 0.0661 Uij
C(69) 0.5907(8) -0.2319(5) -0.1357(3) 0.0543 Uij
C(70) 0.6806(8) -0.2018(5) -0.1045(4) 0.0521 Uij
C(71) 0.8060(8) -0.2155(6) -0.1125(4) 0.0759 Uij
C(72) 0.8817(9) -0.1851(6) -0.0821(5) 0.0815 Uij
C(73) 0.8312(9) -0.1424(6) -0.0439(5) 0.0780 Uij
C(74) 0.7053(9) -0.1286(6) -0.0375(4) 0.0657 Uij
C(75) 0.3283(8) -0.1893(5) 0.1336(4) 0.0548 Uij
C(76) 0.4449(8) -0.2109(6) 0.1469(4) 0.0659 Uij
C(77) 0.4637(9) -0.2829(7) 0.1736(5) 0.0812 Uij
C(78) 0.3652(9) -0.3333(5) 0.1849(4) 0.0697 Uij
C(79) 0.2503(8) -0.3108(5) 0.1710(3) 0.0548 Uij
C(80) 0.1399(9) -0.3602(5) 0.1830(3) 0.0582 Uij
C(81) 0.143(1) -0.4377(6) 0.2052(4) 0.0776 Uij
C(82) 0.037(2) -0.4794(7) 0.2152(5) 0.0976 Uij
C(83) -0.073(1) -0.4465(8) 0.2047(6) 0.1046 Uij
C(84) -0.0741(9) -0.3671(8) 0.1810(4) 0.0872 Uij
C(85) 0.223(2) 0.210(2) 0.4963(8) 0.2338 Uij
C(86) 0.037(1) 0.3986(9) 0.3594(9) 0.1710 Uij
H(1) 0.4620 -0.0833 0.4969 0.0914 Uij
H(2) 0.4286 -0.0602 0.5877 0.1314 Uij
H(3) 0.2363 -0.0155 0.6227 0.1213 Uij
H(4) 0.0819 0.0087 0.5698 0.1728 Uij
H(5) 0.1103 -0.0147 0.4819 0.1419 Uij
H(6) 0.6246 -0.3612 0.3406 0.0938 Uij
H(7) 0.8390 -0.3513 0.3083 0.1176 Uij
H(8) 0.9498 -0.2478 0.3160 0.1139 Uij
H(9) 0.8526 -0.1459 0.3556 0.1080 Uij
H(10) 0.6408 -0.1524 0.3888 0.0795 Uij
H(11) 0.5139 -0.1392 0.2553 0.0859 Uij
H(12) 0.7315 -0.1323 0.2334 0.1012 Uij
H(13) 0.8258 -0.0158 0.2384 0.1019 Uij
H(14) 0.7075 0.0885 0.2669 0.0984 Uij
H(15) 0.5884 0.1727 0.3049 0.0887 Uij
H(16) 0.4443 0.2652 0.3325 0.1024 Uij
H(17) 0.2324 0.2450 0.3340 0.0941 Uij
H(18) 0.1657 0.1267 0.3161 0.0751 Uij
H(19) 0.1696 -0.2056 0.5148 0.0811 Uij
H(20) 0.2083 -0.2000 0.6027 0.0883 Uij
H(21) 0.3001 -0.3065 0.6505 0.0972 Uij
H(22) 0.3524 -0.4157 0.6099 0.0873 Uij
H(23) 0.3628 -0.5214 0.5738 0.0813 Uij
H(24) 0.4002 -0.6219 0.5231 0.0927 Uij
H(25) 0.3739 -0.6040 0.4325 0.0812 Uij
H(26) 0.2938 -0.4870 0.3951 0.0781 Uij
H(27) 0.3291 -0.4449 0.0445 0.1554 Uij
H(28) 0.4011 -0.5594 0.0947 0.1772 Uij
H(29) 0.5960 -0.5619 0.1209 0.1481 Uij
H(30) 0.7195 -0.4569 0.1001 0.1598 Uij
H(31) 0.6441 -0.3394 0.0584 0.1111 Uij
H(32) -0.1269 -0.3830 0.0285 0.1370 Uij
H(33) -0.2012 -0.4603 -0.0253 0.1969 Uij
H(34) -0.0954 -0.4683 -0.1111 0.1687 Uij
H(35) 0.1014 -0.4152 -0.1331 0.1330 Uij
H(36) 0.1804 -0.3394 -0.0763 0.1060 Uij
H(37) 0.3034 -0.2169 -0.1477 0.0759 Uij
H(38) 0.3551 -0.3034 -0.2095 0.0919 Uij
H(39) 0.5615 -0.3500 -0.2222 0.0939 Uij
H(40) 0.7099 -0.2979 -0.1796 0.0792 Uij
H(41) 0.8403 -0.2462 -0.1392 0.0907 Uij
H(42) 0.9694 -0.1937 -0.0877 0.0979 Uij
H(43) 0.8830 -0.1223 -0.0215 0.0935 Uij
H(44) 0.6708 -0.0974 -0.0112 0.0788 Uij
H(45) 0.3152 -0.1377 0.1164 0.0658 Uij
H(46) 0.5121 -0.1756 0.1375 0.0791 Uij
H(47) 0.5431 -0.2983 0.1842 0.0971 Uij
H(48) 0.3774 -0.3846 0.2027 0.0837 Uij
H(49) 0.2200 -0.4618 0.2133 0.0929 Uij
H(50) 0.0405 -0.5328 0.2299 0.1171 Uij
H(51) -0.1481 -0.4753 0.2129 0.1255 Uij
H(52) -0.1508 -0.3427 0.1728 0.1044 Uij
H(53) 0.2149 0.1651 0.5220 0.2663 Uij
H(54) 0.2010 0.2549 0.5136 0.2663 Uij
H(55) -0.0154 0.3895 0.3325 0.1926 Uij
H(56) 0.0364 0.3555 0.3859 0.1926 Uij

loop_
_atom_type_symbol
_atom_type_oxidation_number
_atom_type_number_in_cell
_atom_type_scat_dispersion_real
_atom_type_scat_dispersion_imag
_atom_type_scat_source
C 0 172 0.003 0.002 'International Tables'
H 0 112 0.000 0.000 'International Tables'
N 0 16 0.006 0.003 'International Tables'
O 0 24 0.011 0.006 'International Tables'
F 0 24 0.017 0.010 'International Tables'
P 0 4 0.102 0.094 'International Tables'
Cl 0 8 0.148 0.159 'International Tables'
Cu 0 4 0.320 1.265 'International Tables'
Re 0 8 -1.018 7.231 'International Tables'

loop_
_geom_angle_atom_site_label_1
_geom_angle_atom_site_label_2
_geom_angle_atom_site_label_3
_geom_angle
_geom_angle_publ_flag
N(1) Re(1) N(2) 74.5(3) yes
N(1) Re(1) C(1) 172.9(3) yes
N(1) Re(1) C(2) 98.6(3) yes
N(1) Re(1) C(3) 92.8(3) yes
N(1) Re(1) C(4) 88.2(3) yes
N(2) Re(1) C(1) 98.7(3) yes
N(2) Re(1) C(2) 173.1(3) yes
N(2) Re(1) C(3) 92.8(3) yes
N(2) Re(1) C(4) 82.1(3) yes
C(1) Re(1) C(2) 88.2(4) yes
C(1) Re(1) C(3) 89.7(4) yes
C(1) Re(1) C(4) 88.8(3) yes
C(2) Re(1) C(3) 87.6(4) yes
C(2) Re(1) C(4) 97.8(3) yes
C(3) Re(1) C(4) 174.4(3) yes
N(3) Re(2) N(4) 74.9(3) yes
N(3) Re(2) C(7) 86.5(3) yes
N(3) Re(2) C(8) 173.0(3) yes
N(3) Re(2) C(9) 95.4(3) yes
N(3) Re(2) C(10) 92.4(3) yes
N(4) Re(2) C(7) 85.3(3) yes
N(4) Re(2) C(8) 98.3(3) yes
N(4) Re(2) C(9) 169.9(3) yes
N(4) Re(2) C(10) 89.4(3) yes
C(7) Re(2) C(8) 91.0(3) yes
C(7) Re(2) C(9) 97.3(3) yes
C(7) Re(2) C(10) 174.7(4) yes
C(8) Re(2) C(9) 91.4(4) yes
C(8) Re(2) C(10) 89.5(4) yes
C(9) Re(2) C(10) 88.0(4) yes
N(5) Re(3) N(6) 74.5(2) yes
N(5) Re(3) C(43) 171.7(3) yes
N(5) Re(3) C(44) 98.7(3) yes
N(5) Re(3) C(45) 95.2(3) yes
N(5) Re(3) C(46) 83.9(3) yes
N(6) Re(3) C(43) 98.4(3) yes
N(6) Re(3) C(44) 173.0(3) yes
N(6) Re(3) C(45) 91.4(3) yes
N(6) Re(3) C(46) 81.9(3) yes
C(43) Re(3) C(44) 88.5(4) yes
C(43) Re(3) C(45) 89.2(4) yes
C(43) Re(3) C(46) 90.9(3) yes
C(44) Re(3) C(45) 87.5(4) yes
C(44) Re(3) C(46) 99.2(3) yes
C(45) Re(3) C(46) 173.3(3) yes
N(7) Re(4) N(8) 74.2(3) yes
N(7) Re(4) C(49) 90.8(3) yes
N(7) Re(4) C(50) 172.0(4) yes
N(7) Re(4) C(51) 99.7(3) yes
N(7) Re(4) C(52) 90.0(3) yes
N(8) Re(4) C(49) 82.8(3) yes
N(8) Re(4) C(50) 97.8(5) yes
N(8) Re(4) C(51) 171.9(4) yes
N(8) Re(4) C(52) 96.1(4) yes
C(49) Re(4) C(50) 88.7(4) yes
C(49) Re(4) C(51) 92.1(4) yes
C(49) Re(4) C(52) 178.5(4) yes
C(50) Re(4) C(51) 88.3(5) yes
C(50) Re(4) C(52) 90.4(4) yes
C(51) Re(4) C(52) 89.1(5) yes
C(4) Cu(1) C(5) 34.8(3) yes
C(4) Cu(1) C(6) 152.6(3) yes
C(4) Cu(1) C(7) 162.0(3) yes
C(5) Cu(1) C(6) 153.3(3) yes
C(5) Cu(1) C(7) 154.6(3) yes
C(6) Cu(1) C(7) 34.3(3) yes
C(46) Cu(2) C(47) 34.2(3) yes
C(46) Cu(2) C(48) 157.7(4) yes
C(46) Cu(2) C(49) 162.7(4) yes
C(47) Cu(2) C(48) 145.9(4) yes
C(47) Cu(2) C(49) 153.0(4) yes
C(48) Cu(2) C(49) 35.1(3) yes
F(1) P(1) F(2) 92.1(4) yes
F(1) P(1) F(3) 88.8(4) yes
F(1) P(1) F(4) 177.5(4) yes
F(1) P(1) F(5) 87.5(4) yes
F(1) P(1) F(6) 89.7(5) yes
F(2) P(1) F(3) 88.6(4) yes
F(2) P(1) F(4) 86.7(4) yes
F(2) P(1) F(5) 177.2(5) yes
F(2) P(1) F(6) 89.2(5) yes
F(3) P(1) F(4) 88.9(4) yes
F(3) P(1) F(5) 88.6(5) yes
F(3) P(1) F(6) 177.3(5) yes
F(4) P(1) F(5) 93.5(5) yes
F(4) P(1) F(6) 92.5(5) yes
F(5) P(1) F(6) 93.6(5) yes
F(7) P(2) F(8) 90.0(5) yes
F(7) P(2) F(9) 87.7(5) yes
F(7) P(2) F(10) 178.1(5) yes
F(7) P(2) F(11) 89.5(5) yes
F(7) P(2) F(12) 91.9(5) yes
F(8) P(2) F(9) 86.6(5) yes
F(8) P(2) F(10) 91.6(5) yes
F(8) P(2) F(11) 174.6(5) yes
F(8) P(2) F(12) 96.4(6) yes
F(9) P(2) F(10) 91.6(5) yes
F(9) P(2) F(11) 88.0(5) yes
F(9) P(2) F(12) 177.0(6) yes
F(10) P(2) F(11) 88.8(5) yes
F(10) P(2) F(12) 88.8(5) yes
F(11) P(2) F(12) 89.0(6) yes
Re(1) N(1) C(23) 125.0(7) yes
Re(1) N(1) C(27) 116.2(5) yes
C(23) N(1) C(27) 118.8(8) yes
Re(1) N(2) C(28) 116.9(5) yes
Re(1) N(2) C(32) 123.0(6) yes
C(28) N(2) C(32) 119.8(8) yes
Re(2) N(3) C(33) 126.3(6) yes
Re(2) N(3) C(37) 116.2(5) yes
C(33) N(3) C(37) 117.5(8) yes
Re(2) N(4) C(38) 117.2(5) yes
Re(2) N(4) C(42) 124.6(6) yes
C(38) N(4) C(42) 118.0(7) yes
Re(3) N(5) C(65) 124.0(6) yes
Re(3) N(5) C(69) 116.8(5) yes
C(65) N(5) C(69) 119.0(8) yes
Re(3) N(6) C(70) 117.1(5) yes
Re(3) N(6) C(74) 125.2(6) yes
C(70) N(6) C(74) 117.7(7) yes
Re(4) N(7) C(75) 124.3(6) yes
Re(4) N(7) C(79) 117.4(5) yes
C(75) N(7) C(79) 118.1(7) yes
Re(4) N(8) C(80) 117.2(6) yes
Re(4) N(8) C(84) 123.9(8) yes
C(80) N(8) C(84) 118.7(9) yes
Re(1) C(1) O(1) 179.2(8) yes
Re(1) C(2) O(2) 178.9(8) yes
Re(1) C(3) O(3) 176.2(8) yes
Re(1) C(4) Cu(1) 111.6(4) yes
Re(1) C(4) C(5) 171.3(7) yes
Cu(1) C(4) C(5) 76.8(6) yes
Cu(1) C(5) C(4) 68.3(5) yes
Cu(1) C(5) C(11) 124.0(6) yes
C(4) C(5) C(11) 166.9(9) yes
Cu(1) C(6) C(7) 69.6(5) yes
Cu(1) C(6) C(17) 125.3(6) yes
C(7) C(6) C(17) 164.9(8) yes
Re(2) C(7) Cu(1) 105.5(4) yes
Re(2) C(7) C(6) 178.4(7) yes
Cu(1) C(7) C(6) 76.1(5) yes
Re(2) C(8) O(4) 177.4(9) yes
Re(2) C(9) O(5) 176.1(8) yes
Re(2) C(10) O(6) 178.1(10) yes
C(5) C(11) C(12) 122.9(8) yes
C(5) C(11) C(16) 119.8(9) yes
C(12) C(11) C(16) 117.3(9) yes
C(11) C(12) C(13) 119(1) yes
C(12) C(13) C(14) 119(1) yes
C(13) C(14) C(15) 120(1) yes
C(14) C(15) C(16) 120(1) yes
C(11) C(16) C(15) 121(1) yes
C(6) C(17) C(18) 119.5(8) yes
C(6) C(17) C(22) 121.5(8) yes
C(18) C(17) C(22) 119.0(8) yes
C(17) C(18) C(19) 118.2(10) yes
C(18) C(19) C(20) 122(1) yes
C(19) C(20) C(21) 119(1) yes
C(20) C(21) C(22) 119(1) yes
C(17) C(22) C(21) 120.8(10) yes
N(1) C(23) C(24) 124(1) yes
C(23) C(24) C(25) 116.2(10) yes
C(24) C(25) C(26) 121.5(10) yes
C(25) C(26) C(27) 118(1) yes
N(1) C(27) C(26) 120.9(9) yes
N(1) C(27) C(28) 115.8(8) yes
C(26) C(27) C(28) 123.3(9) yes
N(2) C(28) C(27) 116.1(8) yes
N(2) C(28) C(29) 121.2(8) yes
C(27) C(28) C(29) 122.7(9) yes
C(28) C(29) C(30) 118.4(10) yes
C(29) C(30) C(31) 120.1(10) yes
C(30) C(31) C(32) 119.3(10) yes
N(2) C(32) C(31) 121.1(9) yes
N(3) C(33) C(34) 123.5(9) yes
C(33) C(34) C(35) 118.6(10) yes
C(34) C(35) C(36) 119.7(10) yes
C(35) C(36) C(37) 119.7(10) yes
N(3) C(37) C(36) 120.7(9) yes
N(3) C(37) C(38) 116.1(7) yes
C(36) C(37) C(38) 123.1(8) yes
N(4) C(38) C(37) 115.1(7) yes
N(4) C(38) C(39) 121.7(9) yes
C(37) C(38) C(39) 123.2(9) yes
C(38) C(39) C(40) 117.9(10) yes
C(39) C(40) C(41) 121.7(9) yes
C(40) C(41) C(42) 117.8(9) yes
N(4) C(42) C(41) 122.9(9) yes
Re(3) C(43) O(7) 178.0(8) yes
Re(3) C(44) O(8) 176.3(9) yes
Re(3) C(45) O(9) 178.7(8) yes
Re(3) C(46) Cu(2) 109.3(4) yes
Re(3) C(46) C(47) 174.0(7) yes
Cu(2) C(46) C(47) 76.4(6) yes
Cu(2) C(47) C(46) 69.4(6) yes
Cu(2) C(47) C(53) 124.2(6) yes
C(46) C(47) C(53) 166.3(9) yes
Cu(2) C(48) C(49) 72.6(6) yes
Cu(2) C(48) C(59) 125.6(6) yes
C(49) C(48) C(59) 161.8(9) yes
Re(4) C(49) Cu(2) 116.7(4) yes
Re(4) C(49) C(48) 170.9(7) yes
Cu(2) C(49) C(48) 72.3(6) yes
Re(4) C(50) O(10) 176(1) yes
Re(4) C(51) O(11) 179.3(10) yes
Re(4) C(52) O(12) 177(1) yes
C(47) C(53) C(54) 121.0(9) yes
C(47) C(53) C(58) 120.1(9) yes
C(54) C(53) C(58) 118(1) yes
C(53) C(54) C(55) 120(1) yes
C(54) C(55) C(56) 118(1) yes
C(55) C(56) C(57) 121(1) yes
C(56) C(57) C(58) 120(1) yes
C(53) C(58) C(57) 119(1) yes
C(48) C(59) C(60) 119.5(9) yes
C(48) C(59) C(64) 123.2(9) yes
C(60) C(59) C(64) 117.3(10) yes
C(59) C(60) C(61) 123(1) yes
C(60) C(61) C(62) 119(1) yes
C(61) C(62) C(63) 118(1) yes
C(62) C(63) C(64) 121(1) yes
C(59) C(64) C(63) 119(1) yes
N(5) C(65) C(66) 122.7(9) yes
C(65) C(66) C(67) 118.4(9) yes
C(66) C(67) C(68) 118.2(9) yes
C(67) C(68) C(69) 121.5(9) yes
N(5) C(69) C(68) 120.2(8) yes
N(5) C(69) C(70) 116.9(7) yes
C(68) C(69) C(70) 123.0(8) yes
N(6) C(70) C(69) 114.5(7) yes
N(6) C(70) C(71) 121.9(8) yes
C(69) C(70) C(71) 123.6(9) yes
C(70) C(71) C(72) 119.5(10) yes
C(71) C(72) C(73) 119.5(9) yes
C(72) C(73) C(74) 119.6(9) yes
N(6) C(74) C(73) 121.9(9) yes
N(7) C(75) C(76) 122.2(8) yes
C(75) C(76) C(77) 119.6(9) yes
C(76) C(77) C(78) 118.5(9) yes
C(77) C(78) C(79) 120.9(9) yes
N(7) C(79) C(78) 120.6(8) yes
N(7) C(79) C(80) 115.2(8) yes
C(78) C(79) C(80) 124.2(9) yes
N(8) C(80) C(79) 115.5(8) yes
N(8) C(80) C(81) 120.7(9) yes
C(79) C(80) C(81) 123.7(9) yes
C(80) C(81) C(82) 120(1) yes
C(81) C(82) C(83) 121(1) yes
C(82) C(83) C(84) 117(1) yes
N(8) C(84) C(83) 121(1) yes
Cl(1) C(85) Cl(2) 119(1) yes
Cl(3) C(86) Cl(4) 115.1(8) yes

loop_
_geom_bond_atom_site_label_1
_geom_bond_atom_site_label_2
_geom_bond_distance
_geom_bond_publ_flag
Re(1) N(1) 2.182(7) yes
Re(1) N(2) 2.184(6) yes
Re(1) C(1) 1.922(9) yes
Re(1) C(2) 1.92(1) yes
Re(1) C(3) 1.939(10) yes
Re(1) C(4) 2.139(8) yes
Re(2) N(3) 2.159(7) yes
Re(2) N(4) 2.189(7) yes
Re(2) C(7) 2.143(8) yes
Re(2) C(8) 1.94(1) yes
Re(2) C(9) 1.93(1) yes
Re(2) C(10) 1.93(1) yes
Re(3) N(5) 2.181(7) yes
Re(3) N(6) 2.179(6) yes
Re(3) C(43) 1.900(10) yes
Re(3) C(44) 1.931(10) yes
Re(3) C(45) 1.943(10) yes
Re(3) C(46) 2.133(9) yes
Re(4) N(7) 2.180(7) yes
Re(4) N(8) 2.182(8) yes
Re(4) C(49) 2.135(9) yes
Re(4) C(50) 1.91(1) yes
Re(4) C(51) 1.94(1) yes
Re(4) C(52) 1.97(1) yes
Cu(1) C(4) 1.997(8) yes
Cu(1) C(5) 2.093(8) yes
Cu(1) C(6) 2.076(8) yes
Cu(1) C(7) 2.004(7) yes
Cu(2) C(46) 1.993(8) yes
Cu(2) C(47) 2.069(8) yes
Cu(2) C(48) 2.030(8) yes
Cu(2) C(49) 2.033(8) yes
Cl(1) C(85) 1.68(2) yes
Cl(2) C(85) 1.63(2) yes
Cl(3) C(86) 1.76(2) yes
Cl(4) C(86) 1.64(2) yes
P(1) F(1) 1.580(7) yes
P(1) F(2) 1.566(7) yes
P(1) F(3) 1.602(9) yes
P(1) F(4) 1.582(8) yes
P(1) F(5) 1.566(9) yes
P(1) F(6) 1.53(1) yes
P(2) F(7) 1.596(8) yes
P(2) F(8) 1.551(9) yes
P(2) F(9) 1.58(1) yes
P(2) F(10) 1.599(9) yes
P(2) F(11) 1.59(1) yes
P(2) F(12) 1.50(1) yes
O(1) C(1) 1.143(10) yes
O(2) C(2) 1.14(1) yes
O(3) C(3) 1.17(1) yes
O(4) C(8) 1.13(1) yes
O(5) C(9) 1.13(1) yes
O(6) C(10) 1.15(1) yes
O(7) C(43) 1.14(1) yes
O(8) C(44) 1.14(1) yes
O(9) C(45) 1.16(1) yes
O(10) C(50) 1.14(1) yes
O(11) C(51) 1.16(1) yes
O(12) C(52) 1.11(1) yes
N(1) C(23) 1.32(1) yes
N(1) C(27) 1.36(1) yes
N(2) C(28) 1.33(1) yes
N(2) C(32) 1.35(1) yes
N(3) C(33) 1.31(1) yes
N(3) C(37) 1.38(1) yes
N(4) C(38) 1.34(1) yes
N(4) C(42) 1.35(1) yes
N(5) C(65) 1.35(1) yes
N(5) C(69) 1.33(1) yes
N(6) C(70) 1.35(1) yes
N(6) C(74) 1.34(1) yes
N(7) C(75) 1.350(10) yes
N(7) C(79) 1.36(1) yes
N(8) C(80) 1.35(1) yes
N(8) C(84) 1.35(1) yes
C(4) C(5) 1.23(1) yes
C(5) C(11) 1.46(1) yes
C(6) C(7) 1.20(1) yes
C(6) C(17) 1.47(1) yes
C(11) C(12) 1.36(1) yes
C(11) C(16) 1.38(1) yes
C(12) C(13) 1.41(2) yes
C(13) C(14) 1.36(2) yes
C(14) C(15) 1.31(2) yes
C(15) C(16) 1.36(2) yes
C(17) C(18) 1.37(1) yes
C(17) C(22) 1.36(1) yes
C(18) C(19) 1.42(2) yes
C(19) C(20) 1.30(2) yes
C(20) C(21) 1.37(2) yes
C(21) C(22) 1.39(1) yes
C(23) C(24) 1.40(1) yes
C(24) C(25) 1.36(2) yes
C(25) C(26) 1.38(2) yes
C(26) C(27) 1.39(1) yes
C(27) C(28) 1.47(1) yes
C(28) C(29) 1.40(1) yes
C(29) C(30) 1.36(2) yes
C(30) C(31) 1.37(2) yes
C(31) C(32) 1.38(1) yes
C(33) C(34) 1.39(1) yes
C(34) C(35) 1.36(1) yes
C(35) C(36) 1.36(1) yes
C(36) C(37) 1.39(1) yes
C(37) C(38) 1.47(1) yes
C(38) C(39) 1.38(1) yes
C(39) C(40) 1.36(1) yes
C(40) C(41) 1.36(1) yes
C(41) C(42) 1.36(1) yes
C(46) C(47) 1.20(1) yes
C(47) C(53) 1.47(1) yes
C(48) C(49) 1.23(1) yes
C(48) C(59) 1.43(1) yes
C(53) C(54) 1.37(1) yes
C(53) C(58) 1.35(1) yes
C(54) C(55) 1.40(2) yes
C(55) C(56) 1.33(2) yes
C(56) C(57) 1.32(2) yes
C(57) C(58) 1.38(2) yes
C(59) C(60) 1.35(1) yes
C(59) C(64) 1.38(1) yes
C(60) C(61) 1.35(2) yes
C(61) C(62) 1.37(2) yes
C(62) C(63) 1.36(2) yes
C(63) C(64) 1.39(2) yes
C(65) C(66) 1.39(1) yes
C(66) C(67) 1.37(1) yes
C(67) C(68) 1.36(1) yes
C(68) C(69) 1.39(1) yes
C(69) C(70) 1.48(1) yes
C(70) C(71) 1.36(1) yes
C(71) C(72) 1.36(1) yes
C(72) C(73) 1.35(1) yes
C(73) C(74) 1.37(1) yes
C(75) C(76) 1.37(1) yes
C(76) C(77) 1.35(1) yes
C(77) C(78) 1.38(1) yes
C(78) C(79) 1.36(1) yes
C(79) C(80) 1.47(1) yes
C(80) C(81) 1.38(1) yes
C(81) C(82) 1.35(2) yes
C(82) C(83) 1.35(2) yes
C(83) C(84) 1.42(2) yes
